data_7063756
loop_
_publ_author_name
'Tolstikov, Svyatoslav E.'
'Kolesnikov, Andrey E.'
'Smirnova, Kristina A.'
'Letyagin, Gleb A.'
'Bogomyakov, Artem S.'
'Romanenko, Galina V.'
'Ovcharenko, Victor I.'

_publ_section_title
;
 Heterospin molecular complexes of Cu(hfac)2 with pyridyl-substituted
 nitronyl nitroxides: peculiarities of structure and magnetic properties
;
_journal_issue 18
_journal_name_full 'New Journal of Chemistry'
_journal_page_first 7655
_journal_page_last 7660
_journal_paper_doi 10.1039/D5NJ00967G
_journal_volume 49
_journal_year 2025
_chemical_formula_sum 'C25 H24 Cu F12 N3 O6'
_chemical_formula_weight 754.01
_space_group_crystal_system triclinic
_space_group_IT_number 2
_space_group_name_Hall '-P 1'
_space_group_name_H-M_alt 'P -1'
_atom_sites_solution_hydrogens geom
_audit_block_doi 10.5517/ccdc.csd.cc2bjc9k
_audit_creation_method SHELXL-2014/7
_audit_update_record
;
2022-03-22 deposited with the CCDC.	2025-04-09 downloaded from the CCDC.
;
_cell_angle_alpha 70.884(3)
_cell_angle_beta 83.932(3)
_cell_angle_gamma 67.474(3)
_cell_formula_units_Z 2
_cell_length_a 10.0433(7)
_cell_length_b 11.4576(8)
_cell_length_c 15.5010(11)
_cell_measurement_reflns_used 9991
_cell_measurement_temperature 240(2)
_cell_measurement_theta_max 67.44
_cell_measurement_theta_min 3.02
_cell_volume 1556.39(19)
_computing_cell_refinement 'Bruker SAINT'
_computing_data_collection 'Bruker APEX2'
_computing_data_reduction 'Bruker SAINT'
_computing_molecular_graphics 'Bruker SHELXTL'
_computing_publication_material 'Bruker SHELXTL'
_computing_structure_refinement 'SHELXL-2014/7 (Sheldrick, 2014)'
_computing_structure_solution 'SHELXS-97 (Sheldrick 2008)'
_diffrn_ambient_temperature 240(2)
_diffrn_measured_fraction_theta_full 0.989
_diffrn_measured_fraction_theta_max 0.989
_diffrn_measurement_device_type 'Bruker APEX-II CCD'
_diffrn_measurement_method '\f and \w scans'
_diffrn_radiation_type CuK\a
_diffrn_radiation_wavelength 1.54178
_diffrn_reflns_av_R_equivalents 0.0315
_diffrn_reflns_av_unetI/netI 0.0267
_diffrn_reflns_Laue_measured_fraction_full 0.989
_diffrn_reflns_Laue_measured_fraction_max 0.989
_diffrn_reflns_limit_h_max 11
_diffrn_reflns_limit_h_min -12
_diffrn_reflns_limit_k_max 13
_diffrn_reflns_limit_k_min -13
_diffrn_reflns_limit_l_max 18
_diffrn_reflns_limit_l_min -18
_diffrn_reflns_number 21732
_diffrn_reflns_point_group_measured_fraction_full 0.989
_diffrn_reflns_point_group_measured_fraction_max 0.989
_diffrn_reflns_theta_full 67.464
_diffrn_reflns_theta_max 67.464
_diffrn_reflns_theta_min 3.018
_exptl_absorpt_coefficient_mu 2.063
_exptl_absorpt_correction_type none
_exptl_crystal_colour red_brown
_exptl_crystal_density_diffrn 1.609
_exptl_crystal_description plate
_exptl_crystal_F_000 760
_exptl_crystal_size_max 0.24
_exptl_crystal_size_mid 0.10
_exptl_crystal_size_min 0.05
_refine_diff_density_max 0.452
_refine_diff_density_min -0.312
_refine_diff_density_rms 0.053
_refine_ls_extinction_method none
_refine_ls_goodness_of_fit_ref 1.027
_refine_ls_hydrogen_treatment constr
_refine_ls_matrix_type full
_refine_ls_number_parameters 578
_refine_ls_number_reflns 5537
_refine_ls_number_restraints 0
_refine_ls_restrained_S_all 1.027
_refine_ls_R_factor_all 0.0405
_refine_ls_R_factor_gt 0.0379
_refine_ls_shift/su_max 0.001
_refine_ls_shift/su_mean 0.000
_refine_ls_structure_factor_coef Fsqd
_refine_ls_weighting_details 'w=1/[\s^2^(Fo^2^)+(0.0626P)^2^+0.6609P] where P=(Fo^2^+2Fc^2^)/3'
_refine_ls_weighting_scheme calc
_refine_ls_wR_factor_gt 0.1048
_refine_ls_wR_factor_ref 0.1078
_reflns_Friedel_coverage 0.000
_reflns_number_gt 5108
_reflns_number_total 5537
_reflns_threshold_expression 'I > 2\s(I)'
_cod_data_source_file d5nj00967g2.cif
_cod_data_source_block 914
_cod_depositor_comments 'Adding full bibliography for 7063753--7063771.cif.'
_cod_database_code 7063756
_shelx_shelxl_version_number 2014/7
_shelx_space_group_comment
; 
The symmetry employed for this shelxl refinement is uniquely defined 
by the following loop, which should always be used as a source of 
symmetry information in preference to the above space-group names. 
They are only intended as comments. 
;

loop_
_space_group_symop_operation_xyz
'x, y, z'
'-x, -y, -z'

loop_
_atom_site_label
_atom_site_type_symbol
_atom_site_fract_x
_atom_site_fract_y
_atom_site_fract_z
_atom_site_U_iso_or_equiv
_atom_site_adp_type
_atom_site_occupancy
_atom_site_site_symmetry_order
_atom_site_calc_flag
_atom_site_refinement_flags_posn
_atom_site_refinement_flags_adp
_atom_site_refinement_flags_occupancy
_atom_site_disorder_assembly
_atom_site_disorder_group
Cu Cu 0.93155(3) 0.66975(3) 0.27003(2) 0.04123(12) Uani 1 1 d . . . . .
O1 O 0.9047(2) 0.88401(17) 0.19190(11) 0.0597(4) Uani 1 1 d . . . . .
C1 C 0.8359(3) 1.0815(3) 0.07027(18) 0.0638(6) Uani 1 1 d . . . . .
F1 F 0.7826(6) 1.1591(5) 0.1240(3) 0.0748(12) Uani 0.5 1 d . . P A 1
F2 F 0.9751(8) 1.0760(8) 0.0665(6) 0.0756(17) Uani 0.5 1 d . . P A 1
F3 F 0.7863(15) 1.1359(13) -0.0106(7) 0.091(3) Uani 0.5 1 d . . P A 1
F1A F 0.9420(11) 1.1007(9) 0.0856(6) 0.143(4) Uani 0.5 1 d . . P A 2
F2A F 0.8262(17) 1.1133(15) -0.0183(9) 0.110(4) Uani 0.5 1 d . . P A 2
F3A F 0.7107(8) 1.1727(5) 0.0813(5) 0.138(3) Uani 0.5 1 d . . P A 2
C2 C 0.8343(2) 0.9421(2) 0.12069(15) 0.0495(5) Uani 1 1 d . . . . .
C3 C 0.7470(3) 0.9001(2) 0.08180(15) 0.0523(5) Uani 1 1 d . . . . .
H3A H 0.7087 0.9506 0.0225 0.063 Uiso 1 1 calc R U . . .
C4 C 0.7152(2) 0.7888(2) 0.12641(13) 0.0427(4) Uani 1 1 d . . . . .
C5 C 0.6024(3) 0.7665(3) 0.08135(17) 0.0607(6) Uani 1 1 d . . . . .
F4 F 0.6139(14) 0.6464(16) 0.1034(11) 0.084(3) Uani 0.5 1 d . . P B 1
F5 F 0.4690(11) 0.8226(11) 0.1104(11) 0.090(3) Uani 0.5 1 d . . P B 1
F6 F 0.596(2) 0.820(2) -0.0106(12) 0.087(4) Uani 0.5 1 d . . P B 1
F4A F 0.6491(16) 0.6381(17) 0.0839(12) 0.101(4) Uani 0.5 1 d . . P B 2
F5A F 0.4820(12) 0.7997(15) 0.1252(12) 0.131(5) Uani 0.5 1 d . . P B 2
F6A F 0.5717(19) 0.839(2) -0.0019(11) 0.087(4) Uani 0.5 1 d . . P B 2
O2 O 0.75884(15) 0.70271(14) 0.20299(9) 0.0430(3) Uani 1 1 d . . . . .
O3 O 1.11022(15) 0.64737(16) 0.32563(10) 0.0487(3) Uani 1 1 d . . . . .
C6 C 1.3446(2) 0.6291(3) 0.3443(2) 0.0614(6) Uani 1 1 d . . . . .
F7 F 1.4717(9) 0.5918(11) 0.3089(8) 0.102(3) Uani 0.5 1 d . . P C 1
F8 F 1.3585(10) 0.5339(7) 0.4256(5) 0.111(3) Uani 0.5 1 d . . P C 1
F9 F 1.3166(9) 0.7371(9) 0.3587(9) 0.131(5) Uani 0.5 1 d . . P C 1
F7A F 1.4753(9) 0.5608(10) 0.3329(9) 0.114(4) Uani 0.5 1 d . . P C 2
F8A F 1.3192(9) 0.6132(12) 0.4277(5) 0.126(3) Uani 0.5 1 d . . P C 2
F9A F 1.3397(12) 0.7557(10) 0.3124(7) 0.114(3) Uani 0.5 1 d . . P C 2
C7 C 1.2299(2) 0.62502(19) 0.28840(14) 0.0422(4) Uani 1 1 d . . . . .
C8 C 1.2682(2) 0.5969(2) 0.20762(16) 0.0512(5) Uani 1 1 d . . . . .
H8A H 1.3618 0.5866 0.1859 0.061 Uiso 1 1 calc R U . . .
C9 C 1.1717(2) 0.5836(2) 0.15751(14) 0.0465(5) Uani 1 1 d . . . . .
C10 C 1.2249(3) 0.5326(3) 0.07525(18) 0.0653(7) Uani 1 1 d . . . . .
F10 F 1.1278(17) 0.5967(13) 0.0079(8) 0.123(4) Uani 0.5 1 d . . P D 1
F11 F 1.2279(11) 0.4040(13) 0.0991(9) 0.081(2) Uani 0.5 1 d . . P D 1
F12 F 1.3390(16) 0.5484(12) 0.0386(9) 0.096(4) Uani 0.5 1 d . . P D 1
F10A F 1.1476(15) 0.6095(8) 0.0026(7) 0.089(3) Uani 0.5 1 d . . P D 2
F11A F 1.2361(17) 0.4199(15) 0.0913(11) 0.140(6) Uani 0.5 1 d . . P D 2
F12A F 1.3615(16) 0.5235(15) 0.0574(10) 0.116(4) Uani 0.5 1 d . . P D 2
O4 O 1.04180(17) 0.60373(18) 0.17239(11) 0.0572(4) Uani 1 1 d . . . . .
O1R O 1.03966(19) 0.55767(13) 0.63589(10) 0.0555(4) Uani 1 1 d . . . . .
N2R N 0.99279(18) 0.67809(15) 0.63625(10) 0.0383(3) Uani 1 1 d . . . . .
C3R C 1.0746(2) 0.72865(19) 0.68174(14) 0.0435(4) Uani 1 1 d . . . . .
C4R C 1.2043(2) 0.7324(3) 0.6218(2) 0.0619(6) Uani 1 1 d . . . . .
H4RA H 1.2624 0.7644 0.6474 0.093 Uiso 1 1 calc R U . . .
H4RB H 1.2617 0.6436 0.6193 0.093 Uiso 1 1 calc R U . . .
H4RC H 1.1713 0.7916 0.5607 0.093 Uiso 1 1 calc R U . . .
C5R C 1.1221(4) 0.6348(2) 0.77771(17) 0.0724(8) Uani 1 1 d . . . . .
H5RA H 1.1747 0.6681 0.8065 0.109 Uiso 1 1 calc R U . . .
H5RB H 1.0380 0.6290 0.8132 0.109 Uiso 1 1 calc R U . . .
H5RC H 1.1839 0.5472 0.7748 0.109 Uiso 1 1 calc R U . . .
C6R C 0.9594(2) 0.86907(19) 0.67622(13) 0.0398(4) Uani 1 1 d . . . . .
C7R C 0.8605(3) 0.8723(3) 0.75766(16) 0.0621(6) Uani 1 1 d . . . . .
H7RA H 0.9148 0.8579 0.8109 0.093 Uiso 1 1 calc R U . . .
H7RB H 0.7819 0.9582 0.7442 0.093 Uiso 1 1 calc R U . . .
H7RC H 0.8219 0.8029 0.7698 0.093 Uiso 1 1 calc R U . . .
C8R C 1.0181(3) 0.9795(2) 0.65365(16) 0.0516(5) Uani 1 1 d . . . . .
H8RA H 1.0782 0.9647 0.7042 0.077 Uiso 1 1 calc R U . . .
H8RB H 1.0751 0.9798 0.5990 0.077 Uiso 1 1 calc R U . . .
H8RC H 0.9385 1.0645 0.6433 0.077 Uiso 1 1 calc R U . . .
N9R N 0.86592(16) 0.89225(14) 0.59748(10) 0.0356(3) Uani 1 1 d . . . . .
O10R O 0.77477(16) 1.00670(13) 0.55607(10) 0.0484(3) Uani 1 1 d . . . . .
C11R C 0.88270(19) 0.77781(17) 0.58424(12) 0.0339(4) Uani 1 1 d . . . . .
C12R C 0.8018(2) 0.76360(17) 0.51700(12) 0.0349(4) Uani 1 1 d . . . . .
C13R C 0.87799(19) 0.72471(17) 0.44567(12) 0.0332(4) Uani 1 1 d . . . . .
H13A H 0.9777 0.7062 0.4442 0.040 Uiso 1 1 calc R U . . .
N14R N 0.81736(16) 0.71193(14) 0.37819(10) 0.0332(3) Uani 1 1 d . . . . .
C15R C 0.6753(2) 0.7359(2) 0.38330(16) 0.0489(5) Uani 1 1 d . . . . .
H15A H 0.6329 0.7184 0.3401 0.059 Uiso 1 1 calc R U . E 1
C16R C 0.5890(4) 0.7843(5) 0.4477(3) 0.0445(8) Uani 0.794(9) 1 d . . P F 1
H16A H 0.4890 0.8062 0.4449 0.053 Uiso 0.794(9) 1 calc R U P F 1
C17R C 0.6493(3) 0.8010(5) 0.5175(3) 0.0369(7) Uani 0.794(9) 1 d . . P F 1
C18R C 0.5566(4) 0.8544(3) 0.5892(2) 0.0479(10) Uani 0.794(9) 1 d . . P F 1
H18A H 0.5833 0.9243 0.5970 0.058 Uiso 0.794(9) 1 calc R U P F 1
H18B H 0.4554 0.8944 0.5687 0.058 Uiso 0.794(9) 1 calc R U P F 1
C19R C 0.5729(4) 0.7473(4) 0.6795(4) 0.0668(12) Uani 0.794(9) 1 d . . P F 1
H19A H 0.6734 0.7015 0.7014 0.080 Uiso 0.794(9) 1 calc R U P F 1
H19B H 0.5335 0.6822 0.6773 0.080 Uiso 0.794(9) 1 calc R U P F 1
C20R C 0.4699(10) 0.8454(13) 0.7434(6) 0.178(5) Uani 0.794(9) 1 d . . P F 1
H20A H 0.4686 0.7904 0.8059 0.267 Uiso 0.794(9) 1 calc R U P F 1
H20B H 0.5106 0.9102 0.7421 0.267 Uiso 0.794(9) 1 calc R U P F 1
H20C H 0.3723 0.8911 0.7182 0.267 Uiso 0.794(9) 1 calc R U P F 1
C16A C 0.6180(15) 0.7197(18) 0.4748(9) 0.041(3) Uani 0.206(9) 1 d . . P F 2
H16B H 0.5358 0.6972 0.4878 0.050 Uiso 0.206(9) 1 calc R U P F 2
C17A C 0.6805(13) 0.7364(16) 0.5441(8) 0.032(2) Uani 0.206(9) 1 d . . P F 2
C18A C 0.6037(11) 0.7557(12) 0.6269(8) 0.039(3) Uani 0.206(9) 1 d . . P F 2
H18C H 0.6764 0.7265 0.6748 0.047 Uiso 0.206(9) 1 calc R U P F 2
H18D H 0.5512 0.6951 0.6460 0.047 Uiso 0.206(9) 1 calc R U P F 2
C19A C 0.4946(13) 0.8967(13) 0.6254(8) 0.050(3) Uani 0.206(9) 1 d . . P F 2
H19C H 0.4057 0.9301 0.5894 0.060 Uiso 0.206(9) 1 calc R U P F 2
H19D H 0.5363 0.9644 0.6160 0.060 Uiso 0.206(9) 1 calc R U P F 2
C20A C 0.4915(13) 0.7884(12) 0.7513(8) 0.037(3) Uani 0.206(9) 1 d . . P F 2
H20D H 0.4250 0.8433 0.7854 0.055 Uiso 0.206(9) 1 calc R U P F 2
H20E H 0.4606 0.7173 0.7528 0.055 Uiso 0.206(9) 1 calc R U P F 2
H20F H 0.5875 0.7507 0.7786 0.055 Uiso 0.206(9) 1 calc R U P F 2

loop_
_atom_site_aniso_label
_atom_site_aniso_U_11
_atom_site_aniso_U_22
_atom_site_aniso_U_33
_atom_site_aniso_U_23
_atom_site_aniso_U_13
_atom_site_aniso_U_12
Cu 0.03360(17) 0.0584(2) 0.03739(18) -0.02344(14) -0.00231(11) -0.01525(13)
O1 0.0751(11) 0.0636(10) 0.0511(9) -0.0112(7) -0.0102(8) -0.0396(9)
C1 0.0786(18) 0.0624(15) 0.0570(15) -0.0211(12) 0.0129(13) -0.0339(14)
F1 0.101(3) 0.060(2) 0.074(2) -0.0364(19) 0.040(2) -0.038(2)
F2 0.071(2) 0.087(3) 0.093(3) -0.041(3) 0.037(3) -0.053(2)
F3 0.132(7) 0.075(4) 0.072(5) 0.012(3) -0.046(5) -0.062(5)
F1A 0.207(10) 0.118(6) 0.127(6) 0.032(5) -0.082(6) -0.122(7)
F2A 0.168(10) 0.087(6) 0.069(4) 0.003(3) 0.016(5) -0.068(6)
F3A 0.144(6) 0.055(2) 0.185(7) -0.032(4) 0.088(5) -0.031(3)
C2 0.0539(12) 0.0537(12) 0.0450(11) -0.0164(9) 0.0041(9) -0.0243(10)
C3 0.0561(13) 0.0527(12) 0.0446(11) -0.0071(9) -0.0095(10) -0.0204(10)
C4 0.0381(10) 0.0473(10) 0.0406(10) -0.0145(8) -0.0072(8) -0.0109(8)
C5 0.0664(16) 0.0593(14) 0.0549(14) -0.0059(11) -0.0258(13) -0.0247(12)
F4 0.090(4) 0.069(6) 0.099(7) -0.003(4) -0.051(4) -0.043(4)
F5 0.043(3) 0.110(4) 0.111(6) -0.040(4) -0.021(3) -0.010(3)
F6 0.128(9) 0.100(8) 0.045(3) -0.018(4) -0.024(4) -0.053(7)
F4A 0.157(11) 0.059(3) 0.093(6) -0.027(4) -0.065(6) -0.026(6)
F5A 0.070(5) 0.239(13) 0.109(6) -0.040(7) -0.009(5) -0.092(7)
F6A 0.096(5) 0.089(5) 0.071(8) 0.007(5) -0.057(6) -0.040(4)
O2 0.0441(7) 0.0504(8) 0.0360(7) -0.0094(6) -0.0096(6) -0.0200(6)
O3 0.0343(7) 0.0741(10) 0.0490(8) -0.0329(7) 0.0021(6) -0.0210(7)
C6 0.0367(12) 0.0758(17) 0.0801(18) -0.0378(14) -0.0016(11) -0.0177(11)
F7 0.041(4) 0.174(8) 0.117(4) -0.067(5) 0.015(3) -0.052(5)
F8 0.125(6) 0.130(5) 0.080(4) 0.005(4) -0.056(4) -0.065(4)
F9 0.079(4) 0.102(6) 0.239(13) -0.125(8) -0.072(7) 0.017(4)
F7A 0.041(4) 0.110(4) 0.199(10) -0.104(6) -0.046(5) 0.024(3)
F8A 0.096(5) 0.249(11) 0.079(4) -0.065(7) -0.003(3) -0.099(7)
F9A 0.106(4) 0.092(4) 0.182(8) -0.065(5) -0.028(5) -0.051(3)
C7 0.0347(10) 0.0403(10) 0.0522(11) -0.0159(8) -0.0009(8) -0.0129(8)
C8 0.0431(11) 0.0590(13) 0.0553(12) -0.0227(10) 0.0139(9) -0.0222(10)
C9 0.0550(13) 0.0461(11) 0.0388(10) -0.0145(8) 0.0097(9) -0.0204(9)
C10 0.0810(18) 0.0726(17) 0.0512(14) -0.0286(13) 0.0230(13) -0.0356(14)
F10 0.105(5) 0.211(11) 0.061(6) -0.068(6) 0.007(4) -0.050(7)
F11 0.120(5) 0.059(4) 0.076(4) -0.037(3) 0.038(3) -0.042(3)
F12 0.127(9) 0.111(4) 0.076(5) -0.049(3) 0.058(5) -0.069(5)
F10A 0.153(10) 0.075(3) 0.034(3) -0.012(2) 0.010(4) -0.045(4)
F11A 0.272(13) 0.080(5) 0.098(6) -0.062(5) 0.089(6) -0.092(6)
F12A 0.073(3) 0.217(11) 0.096(7) -0.101(8) 0.049(4) -0.062(5)
O4 0.0520(9) 0.0866(12) 0.0472(8) -0.0386(8) 0.0055(7) -0.0270(8)
O1R 0.0812(11) 0.0296(7) 0.0509(8) -0.0112(6) -0.0179(8) -0.0118(7)
N2R 0.0501(9) 0.0317(7) 0.0340(8) -0.0094(6) -0.0051(7) -0.0153(7)
C3R 0.0528(12) 0.0362(9) 0.0417(10) -0.0087(8) -0.0150(9) -0.0155(8)
C4R 0.0408(12) 0.0574(13) 0.0875(18) -0.0271(12) -0.0063(11) -0.0125(10)
C5R 0.112(2) 0.0494(13) 0.0537(14) -0.0020(11) -0.0418(14) -0.0278(14)
C6R 0.0488(11) 0.0397(9) 0.0354(9) -0.0136(7) -0.0048(8) -0.0184(8)
C7R 0.0750(16) 0.0800(17) 0.0483(12) -0.0338(12) 0.0109(11) -0.0375(14)
C8R 0.0592(13) 0.0442(11) 0.0610(13) -0.0203(10) -0.0062(10) -0.0242(10)
N9R 0.0392(8) 0.0324(7) 0.0359(8) -0.0117(6) -0.0019(6) -0.0124(6)
O10R 0.0479(8) 0.0351(7) 0.0564(8) -0.0141(6) -0.0104(7) -0.0066(6)
C11R 0.0374(9) 0.0350(9) 0.0309(8) -0.0108(7) 0.0023(7) -0.0152(7)
C12R 0.0363(9) 0.0354(9) 0.0358(9) -0.0126(7) -0.0001(7) -0.0149(7)
C13R 0.0292(8) 0.0340(8) 0.0356(9) -0.0122(7) -0.0031(7) -0.0088(7)
N14R 0.0318(7) 0.0340(7) 0.0354(7) -0.0136(6) -0.0030(6) -0.0106(6)
C15R 0.0382(10) 0.0675(13) 0.0557(12) -0.0329(11) 0.0004(9) -0.0236(10)
C16R 0.0307(15) 0.054(2) 0.054(2) -0.0232(18) -0.0021(14) -0.0144(16)
C17R 0.0333(14) 0.039(2) 0.0386(16) -0.0134(15) 0.0006(12) -0.0119(14)
C18R 0.0399(17) 0.053(2) 0.0507(19) -0.0175(17) 0.0006(15) -0.0158(14)
C19R 0.0486(18) 0.079(2) 0.059(3) -0.0070(18) 0.0020(17) -0.0214(16)
C20R 0.136(6) 0.323(14) 0.138(7) -0.160(9) 0.093(5) -0.102(8)
C16A 0.032(6) 0.050(8) 0.041(6) -0.006(6) -0.004(4) -0.019(6)
C17A 0.035(5) 0.023(6) 0.028(5) 0.006(4) -0.008(4) -0.008(5)
C18A 0.041(5) 0.062(8) 0.013(5) -0.002(4) 0.010(4) -0.029(5)
C19A 0.039(6) 0.065(7) 0.044(6) -0.029(5) 0.021(5) -0.011(5)
C20A 0.022(5) 0.056(6) 0.014(5) -0.005(4) -0.001(4) -0.001(4)

loop_
_atom_type_symbol
_atom_type_description
_atom_type_scat_dispersion_real
_atom_type_scat_dispersion_imag
_atom_type_scat_source
C C 0.0181 0.0091 'International Tables Vol C Tables 4.2.6.8 and 6.1.1.4'
H H 0.0000 0.0000 'International Tables Vol C Tables 4.2.6.8 and 6.1.1.4'
N N 0.0311 0.0180 'International Tables Vol C Tables 4.2.6.8 and 6.1.1.4'
O O 0.0492 0.0322 'International Tables Vol C Tables 4.2.6.8 and 6.1.1.4'
F F 0.0727 0.0534 'International Tables Vol C Tables 4.2.6.8 and 6.1.1.4'
Cu Cu -1.9646 0.5888 'International Tables Vol C Tables 4.2.6.8 and 6.1.1.4'

loop_
_geom_angle_atom_site_label_1
_geom_angle_atom_site_label_2
_geom_angle_atom_site_label_3
_geom_angle
_geom_angle_site_symmetry_1
_geom_angle_site_symmetry_3
_geom_angle_publ_flag
O4 Cu O2 86.19(6) . . ?
O4 Cu O3 90.37(6) . . ?
O2 Cu O3 174.24(6) . . ?
O4 Cu N14R 171.96(7) . . ?
O2 Cu N14R 92.84(6) . . ?
O3 Cu N14R 91.20(6) . . ?
O4 Cu O1 92.80(7) . . ?
O2 Cu O1 86.81(6) . . ?
O3 Cu O1 88.74(6) . . ?
N14R Cu O1 95.11(6) . . ?
O4 Cu O1R 90.60(7) . 2_766 ?
O2 Cu O1R 95.47(6) . 2_766 ?
O3 Cu O1R 89.18(6) . 2_766 ?
N14R Cu O1R 81.54(6) . 2_766 ?
O1 Cu O1R 176.02(5) . 2_766 ?
C2 O1 Cu 120.24(14) . . ?
F1A C1 F2A 105.9(8) . . ?
F1A C1 F3A 114.2(6) . . ?
F2A C1 F3A 97.1(8) . . ?
F3 C1 F1 114.0(8) . . ?
F3 C1 F2 106.3(7) . . ?
F1 C1 F2 98.5(4) . . ?
F1A C1 C2 115.6(5) . . ?
F3 C1 C2 117.4(5) . . ?
F2A C1 C2 113.2(6) . . ?
F3A C1 C2 109.4(3) . . ?
F1 C1 C2 109.6(3) . . ?
F2 C1 C2 109.2(4) . . ?
O1 C2 C3 128.2(2) . . ?
O1 C2 C1 115.1(2) . . ?
C3 C2 C1 116.6(2) . . ?
O1 C2 Cu 39.74(11) . . ?
C3 C2 Cu 88.80(13) . . ?
C1 C2 Cu 154.50(17) . . ?
C4 C3 C2 123.2(2) . . ?
O2 C4 C3 130.16(19) . . ?
O2 C4 C5 112.46(18) . . ?
C3 C4 C5 117.26(19) . . ?
O2 C4 Cu 33.75(9) . . ?
C3 C4 Cu 97.74(13) . . ?
C5 C4 Cu 144.49(15) . . ?
F6A C5 F5A 105.7(11) . . ?
F4 C5 F5 101.0(9) . . ?
F6A C5 F4A 107.7(12) . . ?
F5A C5 F4A 111.4(9) . . ?
F4 C5 F6 110.0(12) . . ?
F5 C5 F6 106.3(11) . . ?
F4 C5 C4 114.5(6) . . ?
F6A C5 C4 114.3(9) . . ?
F5A C5 C4 107.9(7) . . ?
F5 C5 C4 111.4(6) . . ?
F4A C5 C4 109.9(7) . . ?
F6 C5 C4 112.8(10) . . ?
C4 O2 Cu 125.36(13) . . ?
C7 O3 Cu 125.04(13) . . ?
F8A C6 F7A 111.0(7) . . ?
F9 C6 F7 110.4(7) . . ?
F9 C6 F8 108.2(7) . . ?
F7 C6 F8 103.9(7) . . ?
F8A C6 F9A 102.9(6) . . ?
F7A C6 F9A 103.2(7) . . ?
F9 C6 C7 115.4(4) . . ?
F8A C6 C7 115.6(4) . . ?
F7A C6 C7 116.5(5) . . ?
F7 C6 C7 111.4(6) . . ?
F8 C6 C7 106.8(4) . . ?
F9A C6 C7 105.7(5) . . ?
O3 C7 C8 128.40(19) . . ?
O3 C7 C6 112.70(18) . . ?
C8 C7 C6 118.89(19) . . ?
O3 C7 Cu 34.09(9) . . ?
C8 C7 Cu 94.54(13) . . ?
C6 C7 Cu 146.41(15) . . ?
C7 C8 C9 121.3(2) . . ?
O4 C9 C8 127.71(19) . . ?
O4 C9 C10 112.8(2) . . ?
C8 C9 C10 119.5(2) . . ?
O4 C9 Cu 33.59(9) . . ?
C8 C9 Cu 94.15(13) . . ?
C10 C9 Cu 146.35(17) . . ?
F11A C10 F10A 111.7(10) . . ?
F12 C10 F10 103.8(10) . . ?
F11A C10 F12A 101.6(10) . . ?
F10A C10 F12A 108.0(9) . . ?
F12 C10 F11 115.1(7) . . ?
F10 C10 F11 102.2(8) . . ?
F11A C10 C9 112.4(7) . . ?
F12 C10 C9 116.0(7) . . ?
F10A C10 C9 112.3(5) . . ?
F10 C10 C9 110.7(7) . . ?
F12A C10 C9 110.3(7) . . ?
F11 C10 C9 108.0(6) . . ?
C9 O4 Cu 125.84(14) . . ?
N2R O1R Cu 143.44(13) . 2_766 ?
O1R N2R C11R 124.89(16) . . ?
O1R N2R C3R 122.46(16) . . ?
C11R N2R C3R 111.62(15) . . ?
N2R C3R C5R 110.05(17) . . ?
N2R C3R C4R 105.00(17) . . ?
C5R C3R C4R 111.0(2) . . ?
N2R C3R C6R 100.59(15) . . ?
C5R C3R C6R 115.24(19) . . ?
C4R C3R C6R 113.89(17) . . ?
N9R C6R C8R 109.42(16) . . ?
N9R C6R C7R 105.52(17) . . ?
C8R C6R C7R 110.72(18) . . ?
N9R C6R C3R 100.48(14) . . ?
C8R C6R C3R 115.02(17) . . ?
C7R C6R C3R 114.64(18) . . ?
O10R N9R C11R 125.99(15) . . ?
O10R N9R C6R 122.31(14) . . ?
C11R N9R C6R 111.42(14) . . ?
N9R C11R N2R 109.92(15) . . ?
N9R C11R C12R 125.60(16) . . ?
N2R C11R C12R 124.28(16) . . ?
C17A C12R C13R 119.2(5) . . ?
C13R C12R C17R 119.41(19) . . ?
C17A C12R C11R 118.6(5) . . ?
C13R C12R C11R 116.92(16) . . ?
C17R C12R C11R 123.32(18) . . ?
N14R C13R C12R 123.28(16) . . ?
N14R C13R Cu 35.81(8) . . ?
C12R C13R Cu 158.76(13) . . ?
C13R N14R C15R 116.99(16) . . ?
C13R N14R Cu 121.33(12) . . ?
C15R N14R Cu 121.57(13) . . ?
N14R C15R C16R 123.7(2) . . ?
N14R C15R C16A 115.0(5) . . ?
N14R C15R Cu 35.58(9) . . ?
C16R C15R Cu 158.10(18) . . ?
C16A C15R Cu 147.0(6) . . ?
C15R C16R C17R 120.0(3) . . ?
C16R C17R C12R 116.1(2) . . ?
C16R C17R C18R 121.0(3) . . ?
C12R C17R C18R 122.8(2) . . ?
C19R C18R C17R 111.9(4) . . ?
C18R C19R C20R 98.4(4) . . ?
C17A C16A C15R 122.6(9) . . ?
C12R C17A C16A 112.5(9) . . ?
C12R C17A C18A 123.5(8) . . ?
C16A C17A C18A 122.2(9) . . ?
C17A C18A C19A 119.8(13) . . ?
C18A C19A C20A 76.7(7) . . ?

loop_
_geom_bond_atom_site_label_1
_geom_bond_atom_site_label_2
_geom_bond_distance
_geom_bond_site_symmetry_2
_geom_bond_publ_flag
Cu O4 1.9602(15) . ?
Cu O2 1.9630(13) . ?
Cu O3 1.9642(14) . ?
Cu N14R 2.0148(15) . ?
Cu O1 2.2762(16) . ?
Cu O1R 2.4541(14) 2_766 ?
O1 C2 1.218(3) . ?
C1 F1A 1.227(9) . ?
C1 F3 1.261(10) . ?
C1 F2A 1.304(13) . ?
C1 F3A 1.329(6) . ?
C1 F1 1.340(5) . ?
C1 F2 1.371(8) . ?
C1 C2 1.537(3) . ?
C2 C3 1.410(3) . ?
C3 C4 1.377(3) . ?
C4 O2 1.259(2) . ?
C4 C5 1.531(3) . ?
C5 F4 1.266(15) . ?
C5 F6A 1.278(17) . ?
C5 F5A 1.308(14) . ?
C5 F5 1.346(11) . ?
C5 F4A 1.350(16) . ?
C5 F6 1.352(19) . ?
O3 C7 1.248(2) . ?
C6 F9 1.249(9) . ?
C6 F8A 1.257(8) . ?
C6 F7A 1.273(8) . ?
C6 F7 1.304(8) . ?
C6 F8 1.349(8) . ?
C6 F9A 1.354(10) . ?
C6 C7 1.536(3) . ?
C7 C8 1.374(3) . ?
C8 C9 1.385(3) . ?
C9 O4 1.245(3) . ?
C9 C10 1.535(3) . ?
C10 F11A 1.194(15) . ?
C10 F12 1.273(12) . ?
C10 F10A 1.288(11) . ?
C10 F10 1.321(14) . ?
C10 F12A 1.341(14) . ?
C10 F11 1.385(14) . ?
O1R N2R 1.278(2) . ?
O1R Cu 2.4541(14) 2_766 ?
N2R C11R 1.340(2) . ?
N2R C3R 1.504(2) . ?
C3R C5R 1.519(3) . ?
C3R C4R 1.523(3) . ?
C3R C6R 1.562(3) . ?
C6R N9R 1.510(2) . ?
C6R C8R 1.520(3) . ?
C6R C7R 1.523(3) . ?
N9R O10R 1.274(2) . ?
N9R C11R 1.338(2) . ?
C11R C12R 1.471(2) . ?
C12R C17A 1.362(10) . ?
C12R C13R 1.375(3) . ?
C12R C17R 1.423(3) . ?
C13R N14R 1.338(2) . ?
N14R C15R 1.345(3) . ?
C15R C16R 1.366(4) . ?
C15R C16A 1.454(13) . ?
C16R C17R 1.392(4) . ?
C17R C18R 1.506(5) . ?
C18R C19R 1.504(6) . ?
C19R C20R 1.713(9) . ?
C16A C17A 1.398(17) . ?
C17A C18A 1.462(16) . ?
C18A C19A 1.561(18) . ?
C19A C20A 1.944(16) . ?
